data_4350072
loop_
_publ_author_name
'Xiang, Shiqun'
'Zhang, Xiaofeng'
'Chen, Hui'
'Li, Yinghua'
'Fan, Weibin'
'Huang, Deguang'

_publ_section_title
;
 Copper(ii) facilitated decarboxylation for the construction of
 pyridyl--pyrazole skeletons
;
_journal_issue 9
_journal_name_full 'Inorganic Chemistry Frontiers'
_journal_page_first 2359
_journal_paper_doi 10.1039/C9QI00599D
_journal_volume 6
_journal_year 2019
_chemical_formula_moiety 'C20 H12 Cu2 N6 O8, C16 H40 N2, H6 O3'
_chemical_formula_sum 'C36 H58 Cu2 N8 O11'
_chemical_formula_weight 905.98
_chemical_name_common '[Cu(L)2(Py)2](Et4N)2 3H2O'
_space_group_IT_number 18
_space_group_name_Hall 'P 2 2ab'
_space_group_name_H-M_alt 'P 21 21 2'
_symmetry_cell_setting orthorhombic
_symmetry_space_group_name_Hall 'P 2 2ab'
_symmetry_space_group_name_H-M 'P 21 21 2'
_atom_sites_solution_hydrogens geom
_atom_sites_solution_primary direct
_atom_sites_solution_secondary difmap
_audit_creation_method SHELXL-97
_audit_update_record
;
2019-02-15 deposited with the CCDC.	2019-07-22 downloaded from the CCDC.
;
_cell_angle_alpha 90.00
_cell_angle_beta 90.00
_cell_angle_gamma 90.00
_cell_formula_units_Z 2
_cell_length_a 22.8690(4)
_cell_length_b 10.96066(16)
_cell_length_c 8.34393(14)
_cell_measurement_reflns_used 5814
_cell_measurement_temperature 100(2)
_cell_measurement_theta_max 72.9060
_cell_measurement_theta_min 3.8390
_cell_volume 2091.48(6)
_computing_cell_refinement 'CrysAlisPro 1.171.39.46 (Rigaku OD, 2018)'
_computing_data_collection 'CrysAlisPro 1.171.39.46 (Rigaku OD, 2018)'
_computing_data_reduction 'CrysAlisPro 1.171.39.46 (Rigaku OD, 2018)'
_computing_molecular_graphics 'Bruker SHELXTL'
_computing_publication_material 'Bruker SHELXTL'
_computing_structure_refinement 'SHELXL-97 (Sheldrick, 1997)'
_computing_structure_solution 'SHELXS-97 (Sheldrick, 1990)'
_diffrn_ambient_temperature 100(2)
_diffrn_detector_area_resol_mean 10.5594
_diffrn_measured_fraction_theta_full 0.999
_diffrn_measured_fraction_theta_max 0.999
_diffrn_measurement_device_type 'SuperNova, Dual, Cu at home/near, Atlas'
_diffrn_measurement_method '\w scans'
_diffrn_radiation_monochromator Mirror
_diffrn_radiation_source 'SuperNova (Cu) X-ray Source'
_diffrn_radiation_type CuK\a
_diffrn_radiation_wavelength 1.54184
_diffrn_reflns_av_R_equivalents 0.0287
_diffrn_reflns_av_sigmaI/netI 0.0283
_diffrn_reflns_limit_h_max 17
_diffrn_reflns_limit_h_min -27
_diffrn_reflns_limit_k_max 13
_diffrn_reflns_limit_k_min -13
_diffrn_reflns_limit_l_max 10
_diffrn_reflns_limit_l_min -8
_diffrn_reflns_number 11330
_diffrn_reflns_theta_full 70.97
_diffrn_reflns_theta_max 70.97
_diffrn_reflns_theta_min 3.87
_exptl_absorpt_coefficient_mu 1.811
_exptl_absorpt_correction_T_max 0.8396
_exptl_absorpt_correction_T_min 0.7728
_exptl_absorpt_correction_type multi-scan
_exptl_absorpt_process_details
; 
CrysAlisPro 1.171.39.46 (Rigaku Oxford Diffraction, 2018) 
Empirical absorption correction using spherical harmonics, 
 implemented in SCALE3 ABSPACK scaling algorithm. 
;
_exptl_crystal_colour blue
_exptl_crystal_density_diffrn 1.439
_exptl_crystal_density_method 'not measured'
_exptl_crystal_description block
_exptl_crystal_F_000 952
_exptl_crystal_size_max 0.15
_exptl_crystal_size_mid 0.12
_exptl_crystal_size_min 0.10
_refine_diff_density_max 1.028
_refine_diff_density_min -0.688
_refine_diff_density_rms 0.104
_refine_ls_abs_structure_details 'Flack H D (1983), Acta Cryst. A39, 876-881'
_refine_ls_abs_structure_Flack 0.23(7)
_refine_ls_extinction_method none
_refine_ls_goodness_of_fit_ref 1.030
_refine_ls_hydrogen_treatment mixed
_refine_ls_matrix_type full
_refine_ls_number_parameters 391
_refine_ls_number_reflns 3927
_refine_ls_number_restraints 487
_refine_ls_restrained_S_all 1.162
_refine_ls_R_factor_all 0.0670
_refine_ls_R_factor_gt 0.0635
_refine_ls_shift/su_max 0.001
_refine_ls_shift/su_mean 0.000
_refine_ls_structure_factor_coef Fsqd
_refine_ls_weighting_details 'calc w=1/[\s^2^(Fo^2^)+(0.1285P)^2^+2.5528P] where P=(Fo^2^+2Fc^2^)/3'
_refine_ls_weighting_scheme calc
_refine_ls_wR_factor_gt 0.1764
_refine_ls_wR_factor_ref 0.1806
_reflns_number_gt 3698
_reflns_number_total 3927
_reflns_threshold_expression >2sigma(I)
_cod_data_source_file c9qi00599d2.cif
_cod_data_source_block Complex5
_cod_depositor_comments
;
The following automatic conversions were performed:

data item '_symmetry_cell_setting' value 'Orthorhombic' was changed
to 'orthorhombic' in accordance with the
/home/saulius/struct/COD-crude-data/automatic-downloads/DataCite-retrospective/RSC/depositions/lib/dictionaries/cif_core.dic
dictionary named 'cif_core.dic' version 2.4.2 last updated on
2011-04-26.

Automatic conversion script
Id: cif_fix_values 6909 2019-04-08 15:41:33Z antanas 
;
_cod_original_sg_symbol_H-M P21212
_cod_database_code 4350072

loop_
_symmetry_equiv_pos_as_xyz
'x, y, z'
'-x, -y, z'
'x+1/2, -y+1/2, -z'
'-x+1/2, y+1/2, -z'

loop_
_atom_site_label
_atom_site_type_symbol
_atom_site_fract_x
_atom_site_fract_y
_atom_site_fract_z
_atom_site_U_iso_or_equiv
_atom_site_adp_type
_atom_site_occupancy
_atom_site_symmetry_multiplicity
_atom_site_calc_flag
_atom_site_refinement_flags
_atom_site_disorder_assembly
_atom_site_disorder_group
Cu1 Cu 0.91700(3) -0.05724(7) 0.63913(9) 0.0322(2) Uani 1 1 d . . .
O1 O 0.84616(17) 0.0409(4) 0.6969(5) 0.0400(9) Uani 1 1 d . A .
O2 O 0.8188(2) 0.2283(4) 0.7739(9) 0.0665(16) Uani 1 1 d . A .
O3 O 1.11105(17) 0.2246(4) 0.7071(5) 0.0381(9) Uani 1 1 d . . .
O4 O 1.0791(2) 0.4045(4) 0.7974(6) 0.0479(10) Uani 1 1 d . A .
N1 N 0.95304(19) 0.1022(4) 0.6560(6) 0.0343(9) Uani 1 1 d . A .
N2 N 1.00835(19) 0.1405(4) 0.6595(5) 0.0328(9) Uani 1 1 d . . .
C1 C 0.8563(3) 0.1547(6) 0.7306(9) 0.0451(14) Uani 1 1 d . . .
C2 C 0.9187(3) 0.1915(5) 0.7132(7) 0.0372(11) Uani 1 1 d . A .
C3 C 0.9536(2) 0.2918(5) 0.7547(8) 0.0402(13) Uani 1 1 d . . .
H3A H 0.9413 0.3680 0.7974 0.048 Uiso 1 1 calc R A .
C4 C 1.0106(3) 0.2537(5) 0.7188(7) 0.0360(11) Uani 1 1 d . A .
C5 C 1.0712(2) 0.3009(5) 0.7433(7) 0.0373(12) Uani 1 1 d . . .
N3 N 0.8967(6) -0.0682(13) 0.3791(11) 0.0345(19) Uani 0.612(19) 1 d PGU A 1
C6 C 0.9397(5) -0.0981(13) 0.2680(14) 0.045(2) Uani 0.612(19) 1 d PGU A 1
H6A H 0.9786 -0.1129 0.3026 0.053 Uiso 0.612(19) 1 calc PR A 1
C7 C 0.9257(4) -0.1065(13) 0.1062(13) 0.045(2) Uani 0.612(19) 1 d PGU A 1
H7A H 0.9551 -0.1269 0.0303 0.054 Uiso 0.612(19) 1 calc PR A 1
C8 C 0.8687(4) -0.0849(12) 0.0556(11) 0.045(2) Uani 0.612(19) 1 d PGU A 1
H8A H 0.8591 -0.0906 -0.0549 0.055 Uiso 0.612(19) 1 calc PR A 1
C9 C 0.8258(4) -0.0550(12) 0.1667(11) 0.0441(19) Uani 0.612(19) 1 d PGU A 1
H9A H 0.7868 -0.0402 0.1321 0.053 Uiso 0.612(19) 1 calc PR A 1
C10 C 0.8398(5) -0.0466(12) 0.3284(11) 0.041(2) Uani 0.612(19) 1 d PGU A 1
H10A H 0.8104 -0.0262 0.4043 0.049 Uiso 0.612(19) 1 calc PR A 1
N3' N 0.8942(10) -0.091(2) 0.3926(19) 0.037(2) Uani 0.388(19) 1 d PGU A 2
C6' C 0.9375(8) -0.124(2) 0.284(2) 0.043(2) Uani 0.388(19) 1 d PGU A 2
H6'A H 0.9769 -0.1311 0.3190 0.052 Uiso 0.388(19) 1 calc PR A 2
C7' C 0.9230(7) -0.1487(17) 0.126(2) 0.044(2) Uani 0.388(19) 1 d PGU A 2
H7'A H 0.9526 -0.1718 0.0519 0.053 Uiso 0.388(19) 1 calc PR A 2
C8' C 0.8653(7) -0.1390(19) 0.0753(18) 0.044(2) Uani 0.388(19) 1 d PGU A 2
H8'A H 0.8554 -0.1555 -0.0332 0.052 Uiso 0.388(19) 1 calc PR A 2
C9' C 0.8220(7) -0.1051(18) 0.1834(19) 0.044(2) Uani 0.388(19) 1 d PGU A 2
H9'A H 0.7826 -0.0984 0.1489 0.053 Uiso 0.388(19) 1 calc PR A 2
C10' C 0.8365(9) -0.0809(16) 0.3421(18) 0.042(2) Uani 0.388(19) 1 d PGU A 2
H10B H 0.8069 -0.0577 0.4160 0.050 Uiso 0.388(19) 1 calc PR A 2
O5 O 0.8117(4) 0.4817(9) 0.796(2) 0.083(4) Uani 0.72(2) 1 d PDU B 1
H5A H 0.8137 0.4054 0.7889 0.099 Uiso 0.72(2) 1 d PRD B 1
H5B H 0.8466(12) 0.505(4) 0.81(2) 0.099 Uiso 0.72(2) 1 d PD B 1
O5' O 0.8095(12) 0.464(3) 0.693(6) 0.087(5) Uani 0.28(2) 1 d PDU B 2
H5C H 0.8122 0.3932 0.7155 0.104 Uiso 0.28(2) 1 d PRD B 2
H5D H 0.776(7) 0.477(9) 0.66(5) 0.104 Uiso 0.28(2) 1 d PD B 2
O6 O 1.0000 0.5000 0.0274(9) 0.072(2) Uani 1 2 d SD . .
H6B H 0.9765 0.5284 -0.0403 0.086 Uiso 0.50 1 d PRD . .
H6C H 1.022(6) 0.462(17) -0.023(5) 0.086 Uiso 0.50 1 d PD . .
N4 N 0.8537(5) 0.4237(11) 0.3024(17) 0.082(2) Uani 0.565(7) 1 d PDU C 1
C11 C 0.8309(8) 0.5438(15) 0.241(3) 0.097(3) Uani 0.565(7) 1 d PDU C 1
H11A H 0.8042 0.5274 0.1499 0.116 Uiso 0.565(7) 1 calc PR C 1
H11B H 0.8643 0.5917 0.1989 0.116 Uiso 0.565(7) 1 calc PR C 1
C12 C 0.7987(9) 0.6211(19) 0.362(3) 0.109(3) Uani 0.565(7) 1 d PDU C 1
H12A H 0.7853 0.6967 0.3114 0.163 Uiso 0.565(7) 1 calc PR C 1
H12B H 0.8249 0.6409 0.4515 0.163 Uiso 0.565(7) 1 calc PR C 1
H12C H 0.7648 0.5758 0.4032 0.163 Uiso 0.565(7) 1 calc PR C 1
C13 C 0.8815(7) 0.3582(13) 0.158(2) 0.078(2) Uani 0.565(7) 1 d PDU C 1
H13A H 0.8547 0.3657 0.0649 0.093 Uiso 0.565(7) 1 calc PR C 1
H13B H 0.9184 0.4002 0.1295 0.093 Uiso 0.565(7) 1 calc PR C 1
C14 C 0.8942(8) 0.2265(14) 0.185(3) 0.085(3) Uani 0.565(7) 1 d PDU C 1
H14A H 0.9120 0.1916 0.0886 0.127 Uiso 0.565(7) 1 calc PR C 1
H14B H 0.8577 0.1833 0.2091 0.127 Uiso 0.565(7) 1 calc PR C 1
H14C H 0.9212 0.2180 0.2755 0.127 Uiso 0.565(7) 1 calc PR C 1
C15 C 0.8102(7) 0.3395(17) 0.378(2) 0.089(3) Uani 0.565(7) 1 d PDU C 1
H15A H 0.7904 0.3790 0.4701 0.107 Uiso 0.565(7) 1 calc PR C 1
H15B H 0.8291 0.2633 0.4150 0.107 Uiso 0.565(7) 1 calc PR C 1
C16 C 0.7620(8) 0.311(2) 0.226(3) 0.099(4) Uani 0.565(7) 1 d PDU C 1
H16A H 0.7309 0.2573 0.2645 0.148 Uiso 0.565(7) 1 calc PR C 1
H16B H 0.7826 0.2722 0.1367 0.148 Uiso 0.565(7) 1 calc PR C 1
H16C H 0.7448 0.3885 0.1894 0.148 Uiso 0.565(7) 1 calc PR C 1
C17 C 0.8979(6) 0.4422(17) 0.4346(19) 0.076(3) Uani 0.565(7) 1 d PDU C 1
H17A H 0.9119 0.3611 0.4700 0.092 Uiso 0.565(7) 1 calc PR C 1
H17B H 0.8777 0.4805 0.5268 0.092 Uiso 0.565(7) 1 calc PR C 1
C18 C 0.9517(7) 0.5208(17) 0.392(2) 0.083(4) Uani 0.565(7) 1 d PDU C 1
H18A H 0.9775 0.5263 0.4858 0.125 Uiso 0.565(7) 1 calc PR C 1
H18B H 0.9388 0.6028 0.3615 0.125 Uiso 0.565(7) 1 calc PR C 1
H18C H 0.9728 0.4832 0.3029 0.125 Uiso 0.565(7) 1 calc PR C 1
N4' N 0.8223(7) 0.4122(14) 0.242(2) 0.085(2) Uani 0.435(7) 1 d PDU C 2
C11' C 0.8345(10) 0.473(2) 0.079(3) 0.096(3) Uani 0.435(7) 1 d PDU C 2
H11C H 0.8743 0.5086 0.0812 0.115 Uiso 0.435(7) 1 calc PR C 2
H11D H 0.8337 0.4100 -0.0057 0.115 Uiso 0.435(7) 1 calc PR C 2
C12' C 0.7913(10) 0.573(2) 0.036(4) 0.099(5) Uani 0.435(7) 1 d PDU C 2
H12D H 0.8013 0.6062 -0.0699 0.149 Uiso 0.435(7) 1 calc PR C 2
H12E H 0.7930 0.6377 0.1161 0.149 Uiso 0.435(7) 1 calc PR C 2
H12F H 0.7517 0.5385 0.0324 0.149 Uiso 0.435(7) 1 calc PR C 2
C13' C 0.8754(8) 0.3398(19) 0.297(3) 0.082(2) Uani 0.435(7) 1 d PDU C 2
H13C H 0.9010 0.3991 0.3525 0.099 Uiso 0.435(7) 1 calc PR C 2
H13D H 0.8609 0.2831 0.3799 0.099 Uiso 0.435(7) 1 calc PR C 2
C14' C 0.9150(10) 0.266(2) 0.193(3) 0.083(3) Uani 0.435(7) 1 d PDU C 2
H14D H 0.9462 0.2309 0.2584 0.124 Uiso 0.435(7) 1 calc PR C 2
H14E H 0.9321 0.3187 0.1103 0.124 Uiso 0.435(7) 1 calc PR C 2
H14F H 0.8926 0.2006 0.1418 0.124 Uiso 0.435(7) 1 calc PR C 2
C15' C 0.7677(11) 0.337(3) 0.273(4) 0.091(3) Uani 0.435(7) 1 d PDU C 2
H15C H 0.7334 0.3914 0.2865 0.109 Uiso 0.435(7) 1 calc PR C 2
H15D H 0.7725 0.2879 0.3711 0.109 Uiso 0.435(7) 1 calc PR C 2
C16' C 0.7577(11) 0.243(3) 0.109(4) 0.110(5) Uani 0.435(7) 1 d PDU C 2
H16D H 0.7222 0.1945 0.1235 0.165 Uiso 0.435(7) 1 calc PR C 2
H16E H 0.7915 0.1887 0.0975 0.165 Uiso 0.435(7) 1 calc PR C 2
H16F H 0.7538 0.2930 0.0116 0.165 Uiso 0.435(7) 1 calc PR C 2
C17' C 0.8174(11) 0.502(2) 0.384(3) 0.099(3) Uani 0.435(7) 1 d PDU C 2
H17C H 0.7804 0.5480 0.3748 0.118 Uiso 0.435(7) 1 calc PR C 2
H17D H 0.8158 0.4544 0.4852 0.118 Uiso 0.435(7) 1 calc PR C 2
C18' C 0.8688(11) 0.592(2) 0.392(4) 0.107(3) Uani 0.435(7) 1 d PDU C 2
H18D H 0.8643 0.6445 0.4867 0.160 Uiso 0.435(7) 1 calc PR C 2
H18E H 0.8692 0.6425 0.2954 0.160 Uiso 0.435(7) 1 calc PR C 2
H18F H 0.9056 0.5467 0.4003 0.160 Uiso 0.435(7) 1 calc PR C 2

loop_
_atom_site_aniso_label
_atom_site_aniso_U_11
_atom_site_aniso_U_22
_atom_site_aniso_U_33
_atom_site_aniso_U_23
_atom_site_aniso_U_13
_atom_site_aniso_U_12
Cu1 0.0341(4) 0.0323(4) 0.0304(4) -0.0047(3) 0.0019(3) -0.0039(3)
O1 0.0379(18) 0.038(2) 0.044(2) -0.0077(17) 0.0041(16) -0.0049(16)
O2 0.042(2) 0.047(3) 0.110(5) -0.025(3) 0.017(3) -0.004(2)
O3 0.0383(19) 0.037(2) 0.038(2) 0.0050(17) -0.0077(17) -0.0052(16)
O4 0.048(2) 0.0321(18) 0.063(3) -0.0012(17) -0.013(2) -0.0064(17)
N1 0.033(2) 0.036(2) 0.034(2) -0.0025(19) -0.0022(19) -0.0045(17)
N2 0.035(2) 0.033(2) 0.030(2) 0.0002(17) -0.0011(18) -0.0063(17)
C1 0.042(3) 0.042(3) 0.052(4) -0.009(3) 0.003(3) -0.005(2)
C2 0.037(2) 0.037(3) 0.037(3) -0.007(2) 0.000(3) 0.000(2)
C3 0.038(3) 0.037(3) 0.045(3) -0.006(2) 0.001(2) -0.003(2)
C4 0.045(3) 0.031(3) 0.032(3) 0.002(2) -0.003(2) -0.005(2)
C5 0.040(3) 0.037(3) 0.035(3) 0.009(2) -0.007(2) -0.011(2)
N3 0.035(2) 0.043(5) 0.025(3) -0.002(3) 0.003(2) -0.008(3)
C6 0.042(2) 0.060(5) 0.031(3) -0.007(3) 0.001(2) 0.000(3)
C7 0.042(3) 0.062(5) 0.031(3) -0.005(4) 0.002(2) 0.000(4)
C8 0.043(3) 0.061(5) 0.032(3) -0.005(4) 0.000(2) -0.002(4)
C9 0.042(3) 0.059(5) 0.032(3) -0.003(4) -0.001(2) -0.004(4)
C10 0.038(2) 0.055(5) 0.030(3) -0.001(3) 0.004(2) -0.007(4)
N3' 0.037(3) 0.048(5) 0.028(3) -0.004(3) 0.003(2) -0.007(4)
C6' 0.040(3) 0.059(5) 0.030(3) -0.005(4) 0.003(3) -0.006(4)
C7' 0.041(3) 0.060(6) 0.031(3) -0.004(4) 0.002(3) -0.002(4)
C8' 0.041(3) 0.060(5) 0.030(3) -0.003(4) 0.001(3) -0.003(4)
C9' 0.041(3) 0.060(5) 0.031(3) -0.004(4) 0.000(3) -0.004(4)
C10' 0.041(3) 0.055(6) 0.031(3) -0.004(4) 0.001(3) -0.004(4)
O5 0.052(4) 0.063(5) 0.133(12) -0.019(6) 0.014(6) -0.013(3)
O5' 0.057(7) 0.069(8) 0.133(14) -0.019(11) 0.003(11) -0.018(7)
O6 0.110(7) 0.057(5) 0.049(4) 0.000 0.000 -0.015(5)
N4 0.069(4) 0.074(4) 0.101(5) -0.014(4) -0.006(4) -0.011(3)
C11 0.087(5) 0.083(5) 0.121(6) -0.014(5) -0.016(5) -0.001(4)
C12 0.098(6) 0.092(6) 0.137(7) -0.015(6) -0.015(6) 0.005(5)
C13 0.065(5) 0.073(5) 0.096(5) -0.015(5) -0.009(4) -0.012(4)
C14 0.070(6) 0.076(6) 0.108(7) -0.013(6) -0.004(6) -0.010(5)
C15 0.067(5) 0.085(5) 0.115(6) -0.017(5) 0.001(5) -0.008(4)
C16 0.055(6) 0.109(9) 0.132(10) -0.042(8) -0.008(7) 0.000(6)
C17 0.061(5) 0.085(6) 0.083(6) -0.014(5) 0.005(4) -0.014(5)
C18 0.072(7) 0.100(8) 0.078(8) -0.018(7) 0.007(6) -0.025(6)
N4' 0.064(4) 0.080(5) 0.111(5) -0.015(4) -0.005(4) -0.004(4)
C11' 0.077(6) 0.089(7) 0.120(6) -0.006(6) -0.004(6) 0.006(6)
C12' 0.080(9) 0.092(10) 0.126(10) 0.000(8) 0.014(9) 0.013(8)
C13' 0.064(4) 0.079(5) 0.104(5) -0.013(5) -0.002(4) -0.011(4)
C14' 0.069(6) 0.075(6) 0.105(7) -0.015(6) -0.002(6) -0.013(5)
C15' 0.059(5) 0.093(7) 0.121(7) -0.029(6) -0.005(6) -0.001(5)
C16' 0.073(8) 0.110(11) 0.147(12) -0.041(9) -0.007(9) -0.006(8)
C17' 0.089(5) 0.084(5) 0.122(6) -0.020(5) -0.009(5) -0.004(5)
C18' 0.100(7) 0.089(6) 0.131(8) -0.018(6) -0.016(7) -0.005(6)

loop_
_atom_type_symbol
_atom_type_description
_atom_type_scat_dispersion_real
_atom_type_scat_dispersion_imag
_atom_type_scat_source
C C 0.0181 0.0091 'International Tables Vol C Tables 4.2.6.8 and 6.1.1.4'
H H 0.0000 0.0000 'International Tables Vol C Tables 4.2.6.8 and 6.1.1.4'
Cu Cu -1.9646 0.5888 'International Tables Vol C Tables 4.2.6.8 and 6.1.1.4'
N N 0.0311 0.0180 'International Tables Vol C Tables 4.2.6.8 and 6.1.1.4'
O O 0.0492 0.0322 'International Tables Vol C Tables 4.2.6.8 and 6.1.1.4'

loop_
_geom_angle_atom_site_label_1
_geom_angle_atom_site_label_2
_geom_angle_atom_site_label_3
_geom_angle
_geom_angle_site_symmetry_1
_geom_angle_site_symmetry_3
N1 Cu1 N2 92.49(18) . 2_755
N1 Cu1 O1 80.92(17) . .
N2 Cu1 O1 160.29(18) 2_755 .
N1 Cu1 O3 158.73(19) . 2_755
N2 Cu1 O3 80.12(17) 2_755 2_755
O1 Cu1 O3 99.37(16) . 2_755
N1 Cu1 N3' 109.0(6) . .
N2 Cu1 N3' 102.5(7) 2_755 .
O1 Cu1 N3' 97.2(7) . .
O3 Cu1 N3' 92.1(6) 2_755 .
N1 Cu1 N3 102.0(4) . .
N2 Cu1 N3 104.1(4) 2_755 .
O1 Cu1 N3 95.5(4) . .
O3 Cu1 N3 99.1(4) 2_755 .
N3' Cu1 N3 7.0(9) . .
C1 O1 Cu1 115.1(4) . .
C5 O3 Cu1 115.8(3) . 2_755
N2 N1 C2 108.5(4) . .
N2 N1 Cu1 133.6(4) . .
C2 N1 Cu1 115.8(4) . .
N1 N2 C4 109.7(5) . .
N1 N2 Cu1 133.1(3) . 2_755
C4 N2 Cu1 115.8(4) . 2_755
O2 C1 O1 124.7(6) . .
O2 C1 C2 121.2(5) . .
O1 C1 C2 114.1(5) . .
N1 C2 C3 109.1(5) . .
N1 C2 C1 113.4(5) . .
C3 C2 C1 137.1(5) . .
C2 C3 C4 104.0(5) . .
C2 C3 H3A 128.0 . .
C4 C3 H3A 128.0 . .
N2 C4 C3 108.7(5) . .
N2 C4 C5 114.0(5) . .
C3 C4 C5 137.0(5) . .
O4 C5 O3 125.9(5) . .
O4 C5 C4 120.2(5) . .
O3 C5 C4 113.9(5) . .
C6 N3 C10 120.0 . .
C6 N3 Cu1 121.1(6) . .
C10 N3 Cu1 118.9(6) . .
N3 C6 C7 120.0 . .
N3 C6 H6A 120.0 . .
C7 C6 H6A 120.0 . .
C8 C7 C6 120.0 . .
C8 C7 H7A 120.0 . .
C6 C7 H7A 120.0 . .
C7 C8 C9 120.0 . .
C7 C8 H8A 120.0 . .
C9 C8 H8A 120.0 . .
C8 C9 C10 120.0 . .
C8 C9 H9A 120.0 . .
C10 C9 H9A 120.0 . .
C9 C10 N3 120.0 . .
C9 C10 H10A 120.0 . .
N3 C10 H10A 120.0 . .
C6' N3' C10' 120.0 . .
C6' N3' Cu1 119.5(10) . .
C10' N3' Cu1 120.5(10) . .
C7' C6' N3' 120.0 . .
C7' C6' H6'A 120.0 . .
N3' C6' H6'A 120.0 . .
C8' C7' C6' 120.0 . .
C8' C7' H7'A 120.0 . .
C6' C7' H7'A 120.0 . .
C7' C8' C9' 120.0 . .
C7' C8' H8'A 120.0 . .
C9' C8' H8'A 120.0 . .
C10' C9' C8' 120.0 . .
C10' C9' H9'A 120.0 . .
C8' C9' H9'A 120.0 . .
C9' C10' N3' 120.0 . .
C9' C10' H10B 120.0 . .
N3' C10' H10B 120.0 . .
H5A O5 H5B 104.6 . .
H5A O5 H5C 30.8 . .
H5B O5 H5C 107.4 . .
H5A O5 H5D 86.3 . .
H5B O5 H5D 130(10) . .
H5C O5 H5D 60.5 . .
H5A O5' H5B 66.5 . .
H5A O5' H5C 37.6 . .
H5B O5' H5C 96.2 . .
H5A O5' H5D 118.6 . .
H5B O5' H5D 141(10) . .
H5C O5' H5D 108.6 . .
H6B O6 H6C 104.5 . .
C15 N4 C11 116.8(13) . .
C15 N4 C17 102.7(12) . .
C11 N4 C17 111.3(13) . .
C15 N4 C13 108.5(12) . .
C11 N4 C13 106.4(13) . .
C17 N4 C13 111.1(12) . .
N4 C11 C12 115.4(17) . .
N4 C11 H11A 108.4 . .
C12 C11 H11A 108.4 . .
N4 C11 H11B 108.4 . .
C12 C11 H11B 108.4 . .
H11A C11 H11B 107.5 . .
C11 C12 H12A 109.5 . .
C11 C12 H12B 109.5 . .
H12A C12 H12B 109.5 . .
C11 C12 H12C 109.5 . .
H12A C12 H12C 109.5 . .
H12B C12 H12C 109.5 . .
C14 C13 N4 114.3(15) . .
C14 C13 H13A 108.7 . .
N4 C13 H13A 108.7 . .
C14 C13 H13B 108.7 . .
N4 C13 H13B 108.7 . .
H13A C13 H13B 107.6 . .
C13 C14 H14A 109.5 . .
C13 C14 H14B 109.5 . .
H14A C14 H14B 109.5 . .
C13 C14 H14C 109.5 . .
H14A C14 H14C 109.5 . .
H14B C14 H14C 109.5 . .
N4 C15 C16 103.1(14) . .
N4 C15 H15A 111.1 . .
C16 C15 H15A 111.1 . .
N4 C15 H15B 111.1 . .
C16 C15 H15B 111.1 . .
H15A C15 H15B 109.1 . .
C15 C16 H16A 109.5 . .
C15 C16 H16B 109.5 . .
H16A C16 H16B 109.5 . .
C15 C16 H16C 109.5 . .
H16A C16 H16C 109.5 . .
H16B C16 H16C 109.5 . .
N4 C17 C18 116.2(13) . .
N4 C17 H17A 108.2 . .
C18 C17 H17A 108.2 . .
N4 C17 H17B 108.2 . .
C18 C17 H17B 108.2 . .
H17A C17 H17B 107.4 . .
C17 C18 H18A 109.5 . .
C17 C18 H18B 109.5 . .
H18A C18 H18B 109.5 . .
C17 C18 H18C 109.5 . .
H18A C18 H18C 109.5 . .
H18B C18 H18C 109.5 . .
C15' N4' C13' 108.9(19) . .
C15' N4' C11' 122(2) . .
C13' N4' C11' 110.3(14) . .
C15' N4' C17' 98.8(15) . .
C13' N4' C17' 99.0(16) . .
C11' N4' C17' 114.6(18) . .
C12' C11' N4' 113.9(18) . .
C12' C11' H11C 108.8 . .
N4' C11' H11C 108.8 . .
C12' C11' H11D 108.8 . .
N4' C11' H11D 108.8 . .
H11C C11' H11D 107.7 . .
C11' C12' H12D 109.5 . .
C11' C12' H12E 109.5 . .
H12D C12' H12E 109.5 . .
C11' C12' H12F 109.5 . .
H12D C12' H12F 109.5 . .
H12E C12' H12F 109.5 . .
C14' C13' N4' 126.3(18) . .
C14' C13' H13C 105.7 . .
N4' C13' H13C 105.7 . .
C14' C13' H13D 105.7 . .
N4' C13' H13D 105.7 . .
H13C C13' H13D 106.2 . .
C13' C14' H14D 109.5 . .
C13' C14' H14E 109.5 . .
H14D C14' H14E 109.5 . .
C13' C14' H14F 109.5 . .
H14D C14' H14F 109.5 . .
H14E C14' H14F 109.5 . .
N4' C15' C16' 107.3(16) . .
N4' C15' H15C 110.3 . .
C16' C15' H15C 110.3 . .
N4' C15' H15D 110.3 . .
C16' C15' H15D 110.3 . .
H15C C15' H15D 108.5 . .
C15' C16' H16D 109.5 . .
C15' C16' H16E 109.5 . .
H16D C16' H16E 109.5 . .
C15' C16' H16F 109.5 . .
H16D C16' H16F 109.5 . .
H16E C16' H16F 109.5 . .
C18' C17' N4' 112.8(18) . .
C18' C17' H17C 109.0 . .
N4' C17' H17C 109.0 . .
C18' C17' H17D 109.0 . .
N4' C17' H17D 109.0 . .
H17C C17' H17D 107.8 . .
C17' C18' H18D 109.5 . .
C17' C18' H18E 109.5 . .
H18D C18' H18E 109.5 . .
C17' C18' H18F 109.5 . .
H18D C18' H18F 109.5 . .
H18E C18' H18F 109.5 . .

loop_
_geom_bond_atom_site_label_1
_geom_bond_atom_site_label_2
_geom_bond_distance
_geom_bond_site_symmetry_2
Cu1 N1 1.937(4) .
Cu1 N2 1.943(5) 2_755
Cu1 O1 2.004(4) .
Cu1 O3 2.024(4) 2_755
Cu1 N3' 2.154(15) .
Cu1 N3 2.222(9) .
O1 C1 1.299(7) .
O2 C1 1.231(8) .
O3 C5 1.273(7) .
O3 Cu1 2.024(4) 2_755
O4 C5 1.235(7) .
N1 N2 1.333(6) .
N1 C2 1.342(7) .
N2 C4 1.337(7) .
N2 Cu1 1.943(5) 2_755
C1 C2 1.492(8) .
C2 C3 1.401(8) .
C3 C4 1.402(8) .
C3 H3A 0.9500 .
C4 C5 1.494(7) .
N3 C6 1.3900 .
N3 C10 1.3900 .
C6 C7 1.3900 .
C6 H6A 0.9500 .
C7 C8 1.3900 .
C7 H7A 0.9500 .
C8 C9 1.3900 .
C8 H8A 0.9500 .
C9 C10 1.3900 .
C9 H9A 0.9500 .
C10 H10A 0.9500 .
N3' C6' 1.3900 .
N3' C10' 1.3900 .
C6' C7' 1.3900 .
C6' H6'A 0.9500 .
C7' C8' 1.3900 .
C7' H7'A 0.9500 .
C8' C9' 1.3900 .
C8' H8'A 0.9500 .
C9' C10' 1.3900 .
C9' H9'A 0.9500 .
C10' H10B 0.9500 .
O5 H5A 0.8400 .
O5 H5B 0.843(12) .
O5 H5C 1.1789 .
O5 H5D 1.4(2) .
O5' H5A 1.0283 .
O5' H5B 1.35(11) .
O5' H5C 0.7986 .
O5' H5D 0.841(12) .
O6 H6B 0.8401 .
O6 H6C 0.781(12) .
N4 C15 1.498(16) .
N4 C11 1.507(17) .
N4 C17 1.509(16) .
N4 C13 1.541(16) .
C11 C12 1.513(19) .
C11 H11A 0.9900 .
C11 H11B 0.9900 .
C12 H12A 0.9800 .
C12 H12B 0.9800 .
C12 H12C 0.9800 .
C13 C14 1.490(17) .
C13 H13A 0.9900 .
C13 H13B 0.9900 .
C14 H14A 0.9800 .
C14 H14B 0.9800 .
C14 H14C 0.9800 .
C15 C16 1.709(16) .
C15 H15A 0.9900 .
C15 H15B 0.9900 .
C16 H16A 0.9800 .
C16 H16B 0.9800 .
C16 H16C 0.9800 .
C17 C18 1.542(15) .
C17 H17A 0.9900 .
C17 H17B 0.9900 .
C18 H18A 0.9800 .
C18 H18B 0.9800 .
C18 H18C 0.9800 .
N4' C15' 1.52(2) .
N4' C13' 1.523(17) .
N4' C11' 1.538(19) .
N4' C17' 1.546(19) .
C11' C12' 1.515(19) .
C11' H11C 0.9900 .
C11' H11D 0.9900 .
C12' H12D 0.9800 .
C12' H12E 0.9800 .
C12' H12F 0.9800 .
C13' C14' 1.488(19) .
C13' H13C 0.9900 .
C13' H13D 0.9900 .
C14' H14D 0.9800 .
C14' H14E 0.9800 .
C14' H14F 0.9800 .
C15' C16' 1.728(18) .
C15' H15C 0.9900 .
C15' H15D 0.9900 .
C16' H16D 0.9800 .
C16' H16E 0.9800 .
C16' H16F 0.9800 .
C17' C18' 1.539(19) .
C17' H17C 0.9900 .
C17' H17D 0.9900 .
C18' H18D 0.9800 .
C18' H18E 0.9800 .
C18' H18F 0.9800 .

loop_
_geom_torsion_atom_site_label_1
_geom_torsion_atom_site_label_2
_geom_torsion_atom_site_label_3
_geom_torsion_atom_site_label_4
_geom_torsion
_geom_torsion_site_symmetry_1
_geom_torsion_site_symmetry_4
N1 Cu1 O1 C1 -5.4(5) . .
N2 Cu1 O1 C1 66.2(7) 2_755 .
O3 Cu1 O1 C1 153.1(5) 2_755 .
N3' Cu1 O1 C1 -113.6(7) . .
N3 Cu1 O1 C1 -106.7(6) . .
N2 Cu1 N1 N2 7.5(5) 2_755 .
O1 Cu1 N1 N2 168.8(6) . .
O3 Cu1 N1 N2 76.2(7) 2_755 .
N3' Cu1 N1 N2 -96.7(9) . .
N3 Cu1 N1 N2 -97.5(6) . .
N2 Cu1 N1 C2 -153.7(4) 2_755 .
O1 Cu1 N1 C2 7.7(4) . .
O3 Cu1 N1 C2 -84.9(6) 2_755 .
N3' Cu1 N1 C2 102.2(8) . .
N3 Cu1 N1 C2 101.4(6) . .
C2 N1 N2 C4 0.2(6) . .
Cu1 N1 N2 C4 -161.9(4) . .
C2 N1 N2 Cu1 165.6(4) . 2_755
Cu1 N1 N2 Cu1 3.5(8) . 2_755
Cu1 O1 C1 O2 -177.4(7) . .
Cu1 O1 C1 C2 2.3(7) . .
N2 N1 C2 C3 0.2(7) . .
Cu1 N1 C2 C3 165.9(4) . .
N2 N1 C2 C1 -174.2(5) . .
Cu1 N1 C2 C1 -8.5(7) . .
O2 C1 C2 N1 -176.3(7) . .
O1 C1 C2 N1 3.9(8) . .
O2 C1 C2 C3 11.5(13) . .
O1 C1 C2 C3 -168.3(7) . .
N1 C2 C3 C4 -0.5(7) . .
C1 C2 C3 C4 171.9(7) . .
N1 N2 C4 C3 -0.5(6) . .
Cu1 N2 C4 C3 -168.7(4) 2_755 .
N1 N2 C4 C5 174.2(5) . .
Cu1 N2 C4 C5 6.0(6) 2_755 .
C2 C3 C4 N2 0.6(7) . .
C2 C3 C4 C5 -172.3(6) . .
Cu1 O3 C5 O4 174.9(5) 2_755 .
Cu1 O3 C5 C4 -3.5(6) 2_755 .
N2 C4 C5 O4 180.0(5) . .
C3 C4 C5 O4 -7.4(11) . .
N2 C4 C5 O3 -1.5(7) . .
C3 C4 C5 O3 171.2(7) . .
N1 Cu1 N3 C6 79.9(5) . .
N2 Cu1 N3 C6 -15.8(5) 2_755 .
O1 Cu1 N3 C6 161.7(4) . .
O3 Cu1 N3 C6 -97.8(4) 2_755 .
N3' Cu1 N3 C6 -94(8) . .
N1 Cu1 N3 C10 -101.2(5) . .
N2 Cu1 N3 C10 163.1(4) 2_755 .
O1 Cu1 N3 C10 -19.4(5) . .
O3 Cu1 N3 C10 81.1(5) 2_755 .
N3' Cu1 N3 C10 85(8) . .
C10 N3 C6 C7 0.0 . .
Cu1 N3 C6 C7 178.9(7) . .
N3 C6 C7 C8 0.0 . .
C6 C7 C8 C9 0.0 . .
C7 C8 C9 C10 0.0 . .
C8 C9 C10 N3 0.0 . .
C6 N3 C10 C9 0.0 . .
Cu1 N3 C10 C9 -178.9(7) . .
N1 Cu1 N3' C6' 77.7(8) . .
N2 Cu1 N3' C6' -19.4(8) 2_755 .
O1 Cu1 N3' C6' 160.5(6) . .
O3 Cu1 N3' C6' -99.7(7) 2_755 .
N3 Cu1 N3' C6' 84(8) . .
N1 Cu1 N3' C10' -103.6(9) . .
N2 Cu1 N3' C10' 159.3(8) 2_755 .
O1 Cu1 N3' C10' -20.8(10) . .
O3 Cu1 N3' C10' 78.9(9) 2_755 .
N3 Cu1 N3' C10' -97(8) . .
C10' N3' C6' C7' 0.0 . .
Cu1 N3' C6' C7' 178.7(13) . .
N3' C6' C7' C8' 0.0 . .
C6' C7' C8' C9' 0.0 . .
C7' C8' C9' C10' 0.0 . .
C8' C9' C10' N3' 0.0 . .
C6' N3' C10' C9' 0.0 . .
Cu1 N3' C10' C9' -178.7(13) . .
C15 N4 C11 C12 56(2) . .
C17 N4 C11 C12 -62(2) . .
C13 N4 C11 C12 176.9(16) . .
C15 N4 C13 C14 -40.0(17) . .
C11 N4 C13 C14 -166.5(14) . .
C17 N4 C13 C14 72.2(17) . .
C11 N4 C15 C16 61.0(19) . .
C17 N4 C15 C16 -176.9(14) . .
C13 N4 C15 C16 -59.2(16) . .
C15 N4 C17 C18 176.8(14) . .
C11 N4 C17 C18 -57(2) . .
C13 N4 C17 C18 61.0(19) . .
C15' N4' C11' C12' 65(3) . .
C13' N4' C11' C12' -165(2) . .
C17' N4' C11' C12' -54(3) . .
C15' N4' C13' C14' 99(2) . .
C11' N4' C13' C14' -38(3) . .
C17' N4' C13' C14' -159(2) . .
C13' N4' C15' C16' -86(2) . .
C11' N4' C15' C16' 45(3) . .
C17' N4' C15' C16' 171(2) . .
C15' N4' C17' C18' 178(3) . .
C13' N4' C17' C18' 67(3) . .
C11' N4' C17' C18' -50(3) . .
